data_1546653
loop_
_publ_author_name
'El Bourakadi, Khadija'
'El Bakri, Youness'
'Sebhaoui, Jihad'
'Rayni, Ibtissam'
'Essassi, El Mokhtar'
'Mague, Joel T.'

_publ_section_title
;
 1,4-Di-<i>n</i>-octyl-1,2,3,4-tetrahydroquinoxaline-2,3-dione
;
_journal_coeditor_code HG4021
_journal_issue 4
_journal_name_full IUCrData
_journal_page_first x170520
_journal_paper_doi 10.1107/S241431461700520X
_journal_volume 2
_journal_year 2017
_chemical_formula_iupac 'C24 H38 N2 O2'
_chemical_formula_moiety 'C24 H38 N2 O2'
_chemical_formula_sum 'C24 H38 N2 O2'
_chemical_formula_weight 386.56
_chemical_name_systematic
;
1,4-Di-<i>n</i>-octyl-1,2,3,4-tetrahydroquinoxaline-2,3-dione
;
_space_group_crystal_system monoclinic
_space_group_IT_number 15
_space_group_name_Hall '-C 2yc'
_space_group_name_H-M_alt 'C 1 2/c 1'
_symmetry_space_group_name_Hall '-C 2yc'
_symmetry_space_group_name_H-M 'C 1 2/c 1'
_atom_sites_solution_hydrogens mixed
_atom_sites_solution_primary direct
_atom_sites_solution_secondary difmap
_audit_creation_method SHELXL-2014/7
_cell_angle_alpha 90
_cell_angle_beta 108.312(2)
_cell_angle_gamma 90
_cell_formula_units_Z 8
_cell_length_a 26.4070(10)
_cell_length_b 14.3718(5)
_cell_length_c 12.9624(5)
_cell_measurement_reflns_used 8815
_cell_measurement_temperature 298(2)
_cell_measurement_theta_max 74.5818
_cell_measurement_theta_min 3.5453
_cell_volume 4670.3(3)
_computing_cell_refinement
;
<i>SAINT</i> (Bruker, 2016)
;
_computing_data_collection
;
<i>APEX3</i> (Bruker, 2016)
;
_computing_data_reduction
;
<i>SAINT</i>  (Bruker, 2016)
;
_computing_molecular_graphics
;
<i>DIAMOND</i> (Brandenburg & Putz, 2012)
;
_computing_publication_material
;
<i>SHELXTL</i> (Sheldrick, 2008)
;
_computing_structure_refinement
;
<i>SHELXL2014/7</i> (Sheldrick, 2015<i>b</i>)
;
_computing_structure_solution
;
<i>SHELXT</i> (Sheldrick, 2015<i>a</i>)
;
_diffrn_ambient_temperature 298(2)
_diffrn_detector_area_resol_mean 10.4167
_diffrn_measured_fraction_theta_full 0.991
_diffrn_measured_fraction_theta_max 0.977
_diffrn_measurement_device_type 'Bruker D8 VENTURE PHOTON 100 CMOS'
_diffrn_measurement_method '\w scans'
_diffrn_radiation_monochromator mirror
_diffrn_radiation_type CuK\a
_diffrn_radiation_wavelength 1.54178
_diffrn_reflns_av_R_equivalents 0.0646
_diffrn_reflns_limit_h_max 33
_diffrn_reflns_limit_h_min -30
_diffrn_reflns_limit_k_max 17
_diffrn_reflns_limit_k_min -17
_diffrn_reflns_limit_l_max 16
_diffrn_reflns_limit_l_min -15
_diffrn_reflns_number 17969
_diffrn_reflns_theta_full 70.000
_diffrn_reflns_theta_max 74.894
_diffrn_reflns_theta_min 3.545
_exptl_absorpt_coefficient_mu 0.537
_exptl_absorpt_correction_T_max 0.96
_exptl_absorpt_correction_T_min 0.78
_exptl_absorpt_correction_type multi-scan
_exptl_absorpt_process_details
;
(<i>SADABS</i>; Bruker, 2016)
;
_exptl_crystal_colour colourless
_exptl_crystal_density_diffrn 1.100
_exptl_crystal_density_method 'not measured'
_exptl_crystal_description 'thick plate'
_exptl_crystal_F_000 1696
_exptl_crystal_size_max 0.248
_exptl_crystal_size_mid 0.199
_exptl_crystal_size_min 0.072
_refine_diff_density_max 0.340
_refine_diff_density_min -0.282
_refine_ls_extinction_method none
_refine_ls_goodness_of_fit_ref 1.023
_refine_ls_hydrogen_treatment mixed
_refine_ls_matrix_type full
_refine_ls_number_parameters 365
_refine_ls_number_reflns 4687
_refine_ls_number_restraints 0
_refine_ls_restrained_S_all 1.023
_refine_ls_R_factor_all 0.1128
_refine_ls_R_factor_gt 0.0720
_refine_ls_shift/su_max 0.000
_refine_ls_shift/su_mean 0.000
_refine_ls_structure_factor_coef Fsqd
_refine_ls_weighting_details 'w=1/[\s^2^(Fo^2^)+(0.0811P)^2^+3.6894P] where P=(Fo^2^+2Fc^2^)/3'
_refine_ls_weighting_scheme calc
_refine_ls_wR_factor_gt 0.1763
_refine_ls_wR_factor_ref 0.2028
_reflns_number_gt 2965
_reflns_number_total 4687
_reflns_threshold_expression 'I > 2\s(I)'
_cod_data_source_file hg4021sup1.cif
_cod_data_source_block I
_cod_database_code 1546653
_shelx_space_group_comment
;
The symmetry employed for this shelxl refinement is uniquely defined
by the following loop, which should always be used as a source of
symmetry information in preference to the above space-group names.
They are only intended as comments.
;
_shelx_estimated_absorpt_t_min 0.878
_shelx_estimated_absorpt_t_max 0.962

loop_
_space_group_symop_operation_xyz
'x, y, z'
'-x, y, -z+1/2'
'x+1/2, y+1/2, z'
'-x+1/2, y+1/2, -z+1/2'
'-x, -y, -z'
'x, -y, z-1/2'
'-x+1/2, -y+1/2, -z'
'x+1/2, -y+1/2, z-1/2'

loop_
_atom_site_type_symbol
_atom_site_label
_atom_site_fract_x
_atom_site_fract_y
_atom_site_fract_z
_atom_site_U_iso_or_equiv
_atom_site_adp_type
_atom_site_calc_flag
_atom_site_occupancy
O O1 0.74116(9) 0.54364(12) 0.59734(18) 0.0900(7) Uani d 1
O O2 0.77845(9) 0.45664(13) 0.79053(15) 0.0833(6) Uani d 1
N N1 0.70490(8) 0.40936(13) 0.51553(16) 0.0557(5) Uani d 1
N N2 0.73887(8) 0.32196(12) 0.71746(14) 0.0532(5) Uani d 1
C C1 0.71139(9) 0.26985(14) 0.62490(18) 0.0492(5) Uani d 1
C C2 0.70215(10) 0.17526(17) 0.6314(2) 0.0595(6) Uani d 1
H H2 0.7170(10) 0.1495(16) 0.697(2) 0.056(7) Uiso d 1
C C3 0.67539(12) 0.12529(18) 0.5395(2) 0.0708(8) Uani d 1
H H3 0.6691(10) 0.062(2) 0.545(2) 0.076(8) Uiso d 1
C C4 0.65768(12) 0.16928(19) 0.4408(3) 0.0728(8) Uani d 1
H H4 0.6376(12) 0.138(2) 0.380(3) 0.089(10) Uiso d 1
C C5 0.66673(11) 0.26283(17) 0.4326(2) 0.0621(7) Uani d 1
H H5 0.6520(10) 0.2918(18) 0.365(2) 0.067(8) Uiso d 1
C C6 0.69430(9) 0.31416(15) 0.52398(18) 0.0503(5) Uani d 1
C C7 0.73204(10) 0.46110(16) 0.6031(2) 0.0626(7) Uani d 1
C C8 0.75199(10) 0.41277(16) 0.7119(2) 0.0604(6) Uani d 1
C C9 0.69058(11) 0.4552(2) 0.4085(2) 0.0644(7) Uani d 1
H H9A 0.7150(11) 0.507(2) 0.419(2) 0.079(8) Uiso d 1
H H9B 0.6974(10) 0.4120(19) 0.356(2) 0.070(8) Uiso d 1
C C10 0.63381(11) 0.48941(19) 0.3665(2) 0.0619(7) Uani d 1
H H10A 0.6284(10) 0.5282(18) 0.422(2) 0.064(7) Uiso d 1
H H10B 0.6084(10) 0.4385(19) 0.360(2) 0.069(7) Uiso d 1
C C11 0.62461(12) 0.5370(2) 0.2581(3) 0.0745(8) Uani d 1
H H11A 0.6500(13) 0.589(2) 0.269(2) 0.099(10) Uiso d 1
H H11B 0.6350(15) 0.492(3) 0.203(3) 0.121(12) Uiso d 1
C C12 0.56892(13) 0.5723(2) 0.2037(3) 0.0769(8) Uani d 1
H H12A 0.5564(13) 0.612(2) 0.255(3) 0.105(11) Uiso d 1
H H12B 0.5409(13) 0.523(2) 0.194(2) 0.096(10) Uiso d 1
C C13 0.56333(15) 0.6179(3) 0.0948(3) 0.0942(11) Uani d 1
H H13A 0.5897(17) 0.668(3) 0.112(3) 0.136(16) Uiso d 1
H H13B 0.5719(16) 0.566(3) 0.044(3) 0.143(16) Uiso d 1
C C14 0.50903(18) 0.6512(3) 0.0323(3) 0.1102(13) Uani d 1
H H14B 0.4791(18) 0.598(3) 0.030(3) 0.157(17) Uiso d 1
H H14A 0.4975(10) 0.6937(18) 0.085(2) 0.063(7) Uiso d 1
C C15 0.50677(19) 0.6956(4) -0.0776(4) 0.1469(19) Uani d 1
H H15A 0.5305 0.7506 -0.0632 0.176 Uiso calc 1
H H15B 0.5211 0.6503 -0.1190 0.176 Uiso calc 1
C C16 0.4567(2) 0.7227(5) -0.1415(4) 0.177(2) Uani d 1
H H16A 0.4590 0.7499 -0.2092 0.266 Uiso calc 1
H H16B 0.4330 0.6684 -0.1583 0.266 Uiso calc 1
H H16C 0.4424 0.7690 -0.1025 0.266 Uiso calc 1
C C17 0.75789(12) 0.2801(2) 0.8271(2) 0.0619(7) Uani d 1
H H17A 0.7569(10) 0.327(2) 0.873(2) 0.071(8) Uiso d 1
H H17B 0.7347(11) 0.2350(19) 0.827(2) 0.069(8) Uiso d 1
C C18 0.81408(12) 0.2432(2) 0.8558(2) 0.0640(7) Uani d 1
H H18A 0.8340(11) 0.285(2) 0.827(2) 0.081(9) Uiso d 1
H H18B 0.8127(10) 0.1829(19) 0.819(2) 0.064(7) Uiso d 1
C C19 0.84036(14) 0.2334(2) 0.9775(2) 0.0696(7) Uani d 1
H H19A 0.8744(11) 0.195(2) 0.990(2) 0.077(8) Uiso d 1
H H19B 0.8182(12) 0.201(2) 1.009(2) 0.086(10) Uiso d 1
C C20 0.85371(18) 0.3267(2) 1.0348(3) 0.0858(9) Uani d 1
H H20B 0.8221(13) 0.361(2) 1.027(2) 0.089(10) Uiso d 1
H H20A 0.8800(15) 0.362(2) 1.013(3) 0.113(13) Uiso d 1
C C21 0.88719(16) 0.3219(3) 1.1508(3) 0.0897(10) Uani d 1
H H21B 0.8680(13) 0.276(2) 1.190(3) 0.099(10) Uiso d 1
H H21A 0.9239(16) 0.288(3) 1.155(3) 0.134(14) Uiso d 1
C C22 0.8982(2) 0.4168(3) 1.2046(4) 0.1124(14) Uani d 1
H H22A 0.9188(14) 0.453(3) 1.168(3) 0.102(13) Uiso d 1
H H22B 0.8648(17) 0.445(3) 1.199(3) 0.136(16) Uiso d 1
C C23 0.9322(2) 0.4163(4) 1.3191(4) 0.1512(19) Uani d 1
H H23A 0.9674 0.3896 1.3240 0.181 Uiso calc 1
H H23B 0.9157 0.3762 1.3618 0.181 Uiso calc 1
C C24 0.9397(3) 0.5124(5) 1.3667(5) 0.233(4) Uani d 1
H H24A 0.9624 0.5095 1.4426 0.349 Uiso calc 1
H H24B 0.9566 0.5520 1.3254 0.349 Uiso calc 1
H H24C 0.9049 0.5386 1.3631 0.349 Uiso calc 1

loop_
_atom_site_aniso_label
_atom_site_aniso_U_11
_atom_site_aniso_U_22
_atom_site_aniso_U_33
_atom_site_aniso_U_12
_atom_site_aniso_U_13
_atom_site_aniso_U_23
O1 0.1099(17) 0.0429(10) 0.1054(16) -0.0037(9) 0.0169(13) 0.0042(9)
O2 0.1063(16) 0.0604(11) 0.0740(13) -0.0030(10) 0.0151(11) -0.0195(10)
N1 0.0601(12) 0.0460(10) 0.0617(12) 0.0050(8) 0.0200(10) 0.0052(9)
N2 0.0612(12) 0.0481(10) 0.0517(11) 0.0075(8) 0.0199(10) -0.0027(8)
C1 0.0497(12) 0.0458(11) 0.0546(13) 0.0056(9) 0.0198(11) -0.0015(10)
C2 0.0661(16) 0.0495(13) 0.0618(16) 0.0061(11) 0.0185(13) 0.0081(12)
C3 0.0801(19) 0.0443(13) 0.0819(19) -0.0054(12) 0.0168(15) -0.0018(13)
C4 0.081(2) 0.0570(15) 0.0701(18) -0.0004(13) 0.0087(16) -0.0105(14)
C5 0.0685(16) 0.0571(14) 0.0566(15) 0.0097(12) 0.0139(13) 0.0004(12)
C6 0.0515(13) 0.0448(11) 0.0568(14) 0.0062(9) 0.0199(11) -0.0008(10)
C7 0.0680(16) 0.0432(12) 0.0752(17) 0.0056(11) 0.0208(14) -0.0004(12)
C8 0.0656(16) 0.0497(13) 0.0654(16) 0.0062(11) 0.0200(13) -0.0092(12)
C9 0.0667(17) 0.0571(14) 0.0695(17) 0.0029(12) 0.0215(14) 0.0145(13)
C10 0.0627(16) 0.0545(14) 0.0685(17) 0.0045(12) 0.0204(14) 0.0072(12)
C11 0.0706(19) 0.0750(18) 0.0780(19) 0.0070(15) 0.0235(16) 0.0205(15)
C12 0.0704(19) 0.0771(19) 0.080(2) 0.0067(15) 0.0189(16) 0.0140(16)
C13 0.083(2) 0.109(3) 0.083(2) 0.014(2) 0.0160(19) 0.029(2)
C14 0.098(3) 0.127(3) 0.098(3) 0.022(3) 0.021(2) 0.026(2)
C15 0.113(3) 0.205(5) 0.107(3) 0.038(3) 0.011(3) 0.058(3)
C16 0.163(5) 0.228(7) 0.139(4) 0.051(5) 0.044(4) 0.034(4)
C17 0.0705(18) 0.0654(16) 0.0525(15) 0.0023(13) 0.0234(13) -0.0026(13)
C18 0.0739(18) 0.0602(15) 0.0580(16) 0.0107(13) 0.0210(14) 0.0002(13)
C19 0.080(2) 0.0648(16) 0.0616(17) 0.0072(15) 0.0191(15) 0.0048(13)
C20 0.099(3) 0.076(2) 0.074(2) 0.0035(19) 0.0147(19) -0.0045(16)
C21 0.093(2) 0.091(2) 0.076(2) 0.0020(19) 0.0146(19) -0.0038(18)
C22 0.107(3) 0.109(3) 0.102(3) 0.002(3) 0.006(3) -0.032(2)
C23 0.138(4) 0.164(5) 0.127(4) 0.012(3) 0.007(3) -0.034(3)
C24 0.242(8) 0.192(6) 0.202(6) 0.013(5) -0.021(6) -0.111(5)

loop_
_atom_type_symbol
_atom_type_description
_atom_type_scat_dispersion_real
_atom_type_scat_dispersion_imag
_atom_type_scat_source
C C 0.0181 0.0091 'International Tables Vol C Tables 4.2.6.8 and 6.1.1.4'
H H 0.0000 0.0000 'International Tables Vol C Tables 4.2.6.8 and 6.1.1.4'
N N 0.0311 0.0180 'International Tables Vol C Tables 4.2.6.8 and 6.1.1.4'
O O 0.0492 0.0322 'International Tables Vol C Tables 4.2.6.8 and 6.1.1.4'

loop_
_geom_angle_atom_site_label_1
_geom_angle_atom_site_label_2
_geom_angle_atom_site_label_3
_geom_angle
C7 N1 C6 122.2(2)
C7 N1 C9 117.0(2)
C6 N1 C9 120.6(2)
C8 N2 C1 122.6(2)
C8 N2 C17 115.3(2)
C1 N2 C17 122.1(2)
C2 C1 C6 119.5(2)
C2 C1 N2 121.5(2)
C6 C1 N2 119.0(2)
C3 C2 C1 120.6(3)
C3 C2 H2 123.8(15)
C1 C2 H2 115.3(15)
C4 C3 C2 119.8(3)
C4 C3 H3 120.0(17)
C2 C3 H3 120.2(17)
C3 C4 C5 120.4(3)
C3 C4 H4 121.1(19)
C5 C4 H4 118.4(19)
C4 C5 C6 120.7(3)
C4 C5 H5 118.4(16)
C6 C5 H5 120.8(16)
C5 C6 C1 119.0(2)
C5 C6 N1 120.9(2)
C1 C6 N1 120.2(2)
O1 C7 N1 123.1(2)
O1 C7 C8 119.2(2)
N1 C7 C8 117.8(2)
O2 C8 N2 122.9(2)
O2 C8 C7 119.0(2)
N2 C8 C7 118.1(2)
N1 C9 C10 114.7(2)
N1 C9 H9A 104.7(17)
C10 C9 H9A 110.1(16)
N1 C9 H9B 108.5(15)
C10 C9 H9B 109.7(15)
H9A C9 H9B 109(2)
C9 C10 C11 109.6(2)
C9 C10 H10A 106.5(15)
C11 C10 H10A 114.7(15)
C9 C10 H10B 111.3(15)
C11 C10 H10B 110.9(15)
H10A C10 H10B 104(2)
C12 C11 C10 115.9(3)
C12 C11 H11A 109.4(19)
C10 C11 H11A 108.2(19)
C12 C11 H11B 108(2)
C10 C11 H11B 110(2)
H11A C11 H11B 104(3)
C11 C12 C13 112.1(3)
C11 C12 H12A 111.0(19)
C13 C12 H12A 114.1(19)
C11 C12 H12B 113.0(18)
C13 C12 H12B 109.6(18)
H12A C12 H12B 96(3)
C14 C13 C12 116.1(3)
C14 C13 H13A 112(3)
C12 C13 H13A 105(2)
C14 C13 H13B 104(2)
C12 C13 H13B 107(2)
H13A C13 H13B 113(3)
C13 C14 C15 112.7(4)
C13 C14 H14B 111(2)
C15 C14 H14B 117(2)
C13 C14 H14A 105.3(15)
C15 C14 H14A 115.7(15)
H14B C14 H14A 94(3)
C16 C15 C14 115.0(4)
C16 C15 H15A 108.5
C14 C15 H15A 108.5
C16 C15 H15B 108.5
C14 C15 H15B 108.5
H15A C15 H15B 107.5
C15 C16 H16A 109.5
C15 C16 H16B 109.5
H16A C16 H16B 109.5
C15 C16 H16C 109.5
H16A C16 H16C 109.5
H16B C16 H16C 109.5
N2 C17 C18 113.0(2)
N2 C17 H17A 105.4(17)
C18 C17 H17A 109.1(17)
N2 C17 H17B 105.8(17)
C18 C17 H17B 111.4(18)
H17A C17 H17B 112(2)
C17 C18 C19 112.5(2)
C17 C18 H18A 107.5(17)
C19 C18 H18A 109.9(17)
C17 C18 H18B 107.8(15)
C19 C18 H18B 111.0(14)
H18A C18 H18B 108(2)
C18 C19 C20 112.8(2)
C18 C19 H19A 107.6(15)
C20 C19 H19A 110.4(16)
C18 C19 H19B 110.5(18)
C20 C19 H19B 108.4(18)
H19A C19 H19B 107(2)
C21 C20 C19 115.2(3)
C21 C20 H20B 111.0(19)
C19 C20 H20B 110.3(19)
C21 C20 H20A 94(2)
C19 C20 H20A 113(2)
H20B C20 H20A 112(3)
C20 C21 C22 112.9(3)
C20 C21 H21B 107.0(18)
C22 C21 H21B 113.2(18)
C20 C21 H21A 108(2)
C22 C21 H21A 110(2)
H21B C21 H21A 105(3)
C23 C22 C21 115.2(4)
C23 C22 H22A 104(2)
C21 C22 H22A 108(2)
C23 C22 H22B 109(3)
C21 C22 H22B 108(3)
H22A C22 H22B 112(4)
C22 C23 C24 111.7(5)
C22 C23 H23A 109.3
C24 C23 H23A 109.3
C22 C23 H23B 109.3
C24 C23 H23B 109.3
H23A C23 H23B 107.9
C23 C24 H24A 109.5
C23 C24 H24B 109.5
H24A C24 H24B 109.5
C23 C24 H24C 109.5
H24A C24 H24C 109.5
H24B C24 H24C 109.5

loop_
_geom_bond_atom_site_label_1
_geom_bond_atom_site_label_2
_geom_bond_distance
O1 C7 1.217(3)
O2 C8 1.215(3)
N1 C7 1.358(3)
N1 C6 1.408(3)
N1 C9 1.474(3)
N2 C8 1.358(3)
N2 C1 1.407(3)
N2 C17 1.478(3)
C1 C2 1.388(3)
C1 C6 1.396(3)
C2 C3 1.380(4)
C2 H2 0.90(2)
C3 C4 1.371(4)
C3 H3 0.93(3)
C4 C5 1.376(4)
C4 H4 0.91(3)
C5 C6 1.391(3)
C5 H5 0.94(3)
C7 C8 1.511(4)
C9 C10 1.507(4)
C9 H9A 0.97(3)
C9 H9B 0.98(3)
C10 C11 1.512(4)
C10 H10A 0.96(3)
C10 H10B 0.98(3)
C11 C12 1.505(4)
C11 H11A 0.98(3)
C11 H11B 1.06(4)
C12 C13 1.520(4)
C12 H12A 1.01(3)
C12 H12B 1.01(3)
C13 C14 1.487(5)
C13 H13A 0.98(4)
C13 H13B 1.06(4)
C14 C15 1.545(6)
C14 H14B 1.10(5)
C14 H14A 1.03(3)
C15 C16 1.378(6)
C15 H15A 0.9900
C15 H15B 0.9900
C16 H16A 0.9800
C16 H16B 0.9800
C16 H16C 0.9800
C17 C18 1.508(4)
C17 H17A 0.91(3)
C17 H17B 0.89(3)
C18 C19 1.518(4)
C18 H18A 0.95(3)
C18 H18B 0.98(3)
C19 C20 1.519(4)
C19 H19A 1.03(3)
C19 H19B 0.94(3)
C20 C21 1.488(5)
C20 H20B 0.95(3)
C20 H20A 0.97(4)
C21 C22 1.518(5)
C21 H21B 1.05(3)
C21 H21A 1.07(4)
C22 C23 1.473(6)
C22 H22A 0.98(3)
C22 H22B 0.96(4)
C23 C24 1.500(7)
C23 H23A 0.9900
C23 H23B 0.9900
C24 H24A 0.9800
C24 H24B 0.9800
C24 H24C 0.9800

loop_
_geom_torsion_atom_site_label_1
_geom_torsion_atom_site_label_2
_geom_torsion_atom_site_label_3
_geom_torsion_atom_site_label_4
_geom_torsion
C8 N2 C1 C2 174.8(2)
C17 N2 C1 C2 -2.0(3)
C8 N2 C1 C6 -3.6(3)
C17 N2 C1 C6 179.6(2)
C6 C1 C2 C3 -1.3(4)
N2 C1 C2 C3 -179.6(2)
C1 C2 C3 C4 0.0(4)
C2 C3 C4 C5 0.4(5)
C3 C4 C5 C6 0.5(4)
C4 C5 C6 C1 -1.8(4)
C4 C5 C6 N1 178.3(2)
C2 C1 C6 C5 2.1(3)
N2 C1 C6 C5 -179.5(2)
C2 C1 C6 N1 -177.9(2)
N2 C1 C6 N1 0.5(3)
C7 N1 C6 C5 -179.5(2)
C9 N1 C6 C5 -4.6(3)
C7 N1 C6 C1 0.6(3)
C9 N1 C6 C1 175.5(2)
C6 N1 C7 O1 -179.4(2)
C9 N1 C7 O1 5.5(4)
C6 N1 C7 C8 1.2(3)
C9 N1 C7 C8 -173.9(2)
C1 N2 C8 O2 -175.5(2)
C17 N2 C8 O2 1.5(4)
C1 N2 C8 C7 5.3(3)
C17 N2 C8 C7 -177.7(2)
O1 C7 C8 O2 -2.8(4)
N1 C7 C8 O2 176.7(2)
O1 C7 C8 N2 176.5(2)
N1 C7 C8 N2 -4.0(3)
C7 N1 C9 C10 -99.8(3)
C6 N1 C9 C10 85.0(3)
N1 C9 C10 C11 178.6(3)
C9 C10 C11 C12 178.1(3)
C10 C11 C12 C13 -179.3(3)
C11 C12 C13 C14 177.3(4)
C12 C13 C14 C15 -179.4(4)
C13 C14 C15 C16 176.4(5)
C8 N2 C17 C18 -85.7(3)
C1 N2 C17 C18 91.4(3)
N2 C17 C18 C19 159.0(2)
C17 C18 C19 C20 -70.9(4)
C18 C19 C20 C21 -170.6(3)
C19 C20 C21 C22 -178.7(4)
C20 C21 C22 C23 -178.7(4)
C21 C22 C23 C24 -178.3(5)

_cod_database_fobs_code 1546653
